data_2240679
loop_
_publ_author_name
'Li, Zhengyi'
'Shi, Song'
'Zhou, Kun'
'Chen, Liang'
'Sun, Xiaoqiang'

_publ_section_title
;
 Crystal structure of
 (<i>E</i>)-2-({[2-(1,3-dioxan-2-yl)phenyl]imino}methyl)phenol
;
_journal_issue 5
_journal_name_full 'Acta Crystallographica Section E'
_journal_page_first o357
_journal_page_last o358
_journal_paper_doi 10.1107/S2056989015008051
_journal_volume 71
_journal_year 2015
_chemical_formula_iupac 'C17 H17 N O3'
_chemical_formula_moiety 'C17 H17 N O3'
_chemical_formula_sum 'C17 H17 N O3'
_chemical_formula_weight 283.32
_chemical_name_systematic
;
(<i>E</i>)-2-({[2-(1,3-Dioxan-2-yl)phenyl]imino}methyl)phenol
;
_space_group_IT_number 33
_symmetry_cell_setting orthorhombic
_symmetry_space_group_name_Hall 'P 2c -2n'
_symmetry_space_group_name_H-M 'P n a 21'
_atom_sites_solution_hydrogens geom
_atom_sites_solution_primary direct
_atom_sites_solution_secondary difmap
_audit_creation_method SHELXL-97
_cell_angle_alpha 90.00
_cell_angle_beta 90.00
_cell_angle_gamma 90.00
_cell_formula_units_Z 4
_cell_length_a 8.4873(18)
_cell_length_b 10.821(2)
_cell_length_c 16.232(3)
_cell_measurement_reflns_used 3792
_cell_measurement_temperature 296(2)
_cell_measurement_theta_max 26.44
_cell_measurement_theta_min 2.26
_cell_volume 1490.8(5)
_computing_cell_refinement
;
SAINT (Bruker, 2009)
;
_computing_data_collection
;
APEX2 (Bruker, 2009)
;
_computing_data_reduction
;
SAINT (Bruker, 2009)
;
_computing_molecular_graphics
;
SHELXTL (Sheldrick, 2008)
;
_computing_publication_material
;
SHELXTL (Sheldrick, 2008)
;
_computing_structure_refinement
;
SHELXL97 (Sheldrick, 2008)
;
_computing_structure_solution
;
SHELXS97 (Sheldrick, 2008)
;
_diffrn_ambient_temperature 296(2)
_diffrn_measured_fraction_theta_full 0.984
_diffrn_measured_fraction_theta_max 0.984
_diffrn_measurement_device_type 'Bruker APEXII CCD area-detector'
_diffrn_measurement_method 'phi and omega scans'
_diffrn_radiation_monochromator graphite
_diffrn_radiation_source 'fine-focus sealed tube'
_diffrn_radiation_type MoK\a
_diffrn_radiation_wavelength 0.71073
_diffrn_reflns_av_R_equivalents 0.0428
_diffrn_reflns_av_sigmaI/netI 0.0412
_diffrn_reflns_limit_h_max 11
_diffrn_reflns_limit_h_min -10
_diffrn_reflns_limit_k_max 13
_diffrn_reflns_limit_k_min -13
_diffrn_reflns_limit_l_max 21
_diffrn_reflns_limit_l_min -17
_diffrn_reflns_number 9005
_diffrn_reflns_theta_full 27.72
_diffrn_reflns_theta_max 27.72
_diffrn_reflns_theta_min 2.26
_exptl_absorpt_coefficient_mu 0.087
_exptl_absorpt_correction_T_max 0.9812
_exptl_absorpt_correction_T_min 0.9778
_exptl_absorpt_correction_type multi-scan
_exptl_absorpt_process_details
;
(SADABS; Bruker, 2009)
;
_exptl_crystal_colour yellow
_exptl_crystal_density_diffrn 1.262
_exptl_crystal_density_method 'not measured'
_exptl_crystal_description block
_exptl_crystal_F_000 600
_exptl_crystal_size_max 0.26
_exptl_crystal_size_mid 0.24
_exptl_crystal_size_min 0.22
_refine_diff_density_max 0.148
_refine_diff_density_min -0.206
_refine_ls_extinction_method none
_refine_ls_goodness_of_fit_ref 1.000
_refine_ls_hydrogen_treatment constr
_refine_ls_matrix_type full
_refine_ls_number_parameters 190
_refine_ls_number_reflns 3123
_refine_ls_number_restraints 1
_refine_ls_restrained_S_all 1.000
_refine_ls_R_factor_all 0.0525
_refine_ls_R_factor_gt 0.0390
_refine_ls_shift/su_max 0.000
_refine_ls_shift/su_mean 0.000
_refine_ls_structure_factor_coef Fsqd
_refine_ls_weighting_details 'calc w=1/[\s^2^(Fo^2^)+(0.0565P)^2^+0.0200P] where P=(Fo^2^+2Fc^2^)/3'
_refine_ls_weighting_scheme calc
_refine_ls_wR_factor_gt 0.0909
_refine_ls_wR_factor_ref 0.0973
_reflns_number_gt 2494
_reflns_number_total 3123
_reflns_threshold_expression I>2sigma(I)
_cod_data_source_file su5122sup1.cif
_cod_data_source_block I
_cod_database_code 2240679

loop_
_symmetry_equiv_pos_as_xyz
'x, y, z'
'-x, -y, z+1/2'
'-x+1/2, y+1/2, z+1/2'
'x+1/2, -y+1/2, z'

loop_
_atom_site_type_symbol
_atom_site_label
_atom_site_fract_x
_atom_site_fract_y
_atom_site_fract_z
_atom_site_U_iso_or_equiv
_atom_site_adp_type
_atom_site_calc_flag
_atom_site_refinement_flags
_atom_site_occupancy
_atom_site_symmetry_multiplicity
C C1 0.36289(19) 0.02306(15) 0.41243(12) 0.0456(4) Uani d . 1 1
C C2 0.4402(2) 0.0087(2) 0.48668(13) 0.0594(5) Uani d . 1 1
H H2 0.4360 -0.0668 0.5140 0.071 Uiso calc R 1 1
C C3 0.5234(3) 0.1054(2) 0.52064(14) 0.0666(6) Uani d . 1 1
H H3 0.5749 0.0945 0.5707 0.080 Uiso calc R 1 1
C C4 0.5314(2) 0.2185(2) 0.48125(14) 0.0645(5) Uani d . 1 1
H H4 0.5872 0.2835 0.5047 0.077 Uiso calc R 1 1
C C5 0.4561(2) 0.23357(17) 0.40717(14) 0.0567(5) Uani d . 1 1
H H5 0.4616 0.3096 0.3807 0.068 Uiso calc R 1 1
C C6 0.37108(19) 0.13744(15) 0.37051(12) 0.0442(4) Uani d . 1 1
C C7 0.2987(2) 0.15509(15) 0.29062(12) 0.0455(4) Uani d . 1 1
H H7 0.3059 0.2324 0.2659 0.055 Uiso calc R 1 1
C C8 0.16825(19) 0.09047(14) 0.17144(11) 0.0409(4) Uani d . 1 1
C C9 0.2536(2) 0.16144(17) 0.11485(13) 0.0507(4) Uani d . 1 1
H H9 0.3494 0.1962 0.1303 0.061 Uiso calc R 1 1
C C10 0.1966(2) 0.18018(19) 0.03623(13) 0.0572(5) Uani d . 1 1
H H10 0.2533 0.2288 -0.0005 0.069 Uiso calc R 1 1
C C11 0.0567(2) 0.12752(18) 0.01177(12) 0.0549(5) Uani d . 1 1
H H11 0.0185 0.1407 -0.0412 0.066 Uiso calc R 1 1
C C12 -0.0266(2) 0.05486(16) 0.06659(12) 0.0482(4) Uani d . 1 1
H H12 -0.1208 0.0188 0.0499 0.058 Uiso calc R 1 1
C C13 0.02793(18) 0.03466(13) 0.14640(10) 0.0390(3) Uani d . 1 1
C C14 -0.06859(19) -0.03996(13) 0.20547(11) 0.0415(4) Uani d . 1 1
H H14 0.0019 -0.0855 0.2424 0.050 Uiso calc R 1 1
C C15 -0.2564(3) -0.0245(2) 0.31050(16) 0.0704(6) Uani d . 1 1
H H15A -0.3223 0.0334 0.3404 0.084 Uiso calc R 1 1
H H15B -0.1891 -0.0664 0.3499 0.084 Uiso calc R 1 1
C C16 -0.3585(2) -0.1176(2) 0.26691(17) 0.0710(6) Uani d . 1 1
H H16A -0.4128 -0.1685 0.3071 0.085 Uiso calc R 1 1
H H16B -0.4371 -0.0752 0.2340 0.085 Uiso calc R 1 1
C C17 -0.2593(3) -0.1966(2) 0.21304(19) 0.0797(7) Uani d . 1 1
H H17A -0.1945 -0.2500 0.2470 0.096 Uiso calc R 1 1
H H17B -0.3267 -0.2486 0.1794 0.096 Uiso calc R 1 1
N N1 0.22509(16) 0.06900(12) 0.25250(9) 0.0427(3) Uani d . 1 1
O O1 0.28135(16) -0.07360(11) 0.38050(9) 0.0606(4) Uani d . 1 1
H H1 0.2368 -0.0545 0.3354 0.091 Uiso d R 1 1
O O2 -0.16132(15) 0.04108(10) 0.25196(9) 0.0536(3) Uani d . 1 1
O O3 -0.16055(18) -0.12428(12) 0.16085(10) 0.0670(4) Uani d . 1 1

loop_
_atom_site_aniso_label
_atom_site_aniso_U_11
_atom_site_aniso_U_22
_atom_site_aniso_U_33
_atom_site_aniso_U_12
_atom_site_aniso_U_13
_atom_site_aniso_U_23
C1 0.0412(9) 0.0476(8) 0.0479(9) -0.0025(7) 0.0094(8) 0.0012(7)
C2 0.0610(11) 0.0654(11) 0.0517(11) -0.0032(10) 0.0004(9) 0.0117(10)
C3 0.0688(13) 0.0826(14) 0.0484(11) -0.0044(11) -0.0071(10) 0.0028(11)
C4 0.0687(12) 0.0662(11) 0.0586(13) -0.0109(10) -0.0074(10) -0.0122(10)
C5 0.0586(11) 0.0474(9) 0.0642(12) -0.0064(8) -0.0016(10) -0.0024(9)
C6 0.0400(8) 0.0445(8) 0.0480(9) 0.0015(7) 0.0043(8) -0.0020(7)
C7 0.0459(9) 0.0382(7) 0.0525(10) -0.0014(7) 0.0030(8) 0.0037(7)
C8 0.0410(8) 0.0364(7) 0.0452(9) -0.0001(6) 0.0038(7) 0.0011(7)
C9 0.0460(9) 0.0530(9) 0.0531(11) -0.0096(8) 0.0056(8) 0.0053(8)
C10 0.0583(11) 0.0591(10) 0.0542(11) -0.0029(9) 0.0128(9) 0.0105(8)
C11 0.0559(11) 0.0643(11) 0.0446(10) 0.0081(9) 0.0046(8) 0.0013(9)
C12 0.0428(9) 0.0521(9) 0.0496(10) 0.0037(7) 0.0009(8) -0.0063(8)
C13 0.0376(8) 0.0335(7) 0.0460(9) 0.0031(6) 0.0042(7) -0.0044(6)
C14 0.0361(8) 0.0364(7) 0.0519(9) 0.0016(6) 0.0014(7) 0.0004(7)
C15 0.0669(13) 0.0810(14) 0.0632(14) -0.0131(12) 0.0203(11) -0.0020(12)
C16 0.0464(10) 0.0842(13) 0.0824(16) -0.0132(10) 0.0135(11) 0.0118(13)
C17 0.0778(15) 0.0588(11) 0.103(2) -0.0284(11) 0.0238(14) -0.0027(13)
N1 0.0381(7) 0.0429(6) 0.0470(8) -0.0035(5) 0.0011(7) 0.0035(6)
O1 0.0697(8) 0.0510(6) 0.0612(8) -0.0186(6) -0.0049(7) 0.0099(7)
O2 0.0570(7) 0.0468(6) 0.0570(7) -0.0036(5) 0.0189(6) -0.0069(6)
O3 0.0723(9) 0.0561(7) 0.0726(10) -0.0275(7) 0.0215(8) -0.0191(7)

loop_
_atom_type_symbol
_atom_type_description
_atom_type_scat_dispersion_real
_atom_type_scat_dispersion_imag
_atom_type_scat_source
C C 0.0033 0.0016 'International Tables Vol C Tables 4.2.6.8 and 6.1.1.4'
H H 0.0000 0.0000 'International Tables Vol C Tables 4.2.6.8 and 6.1.1.4'
N N 0.0061 0.0033 'International Tables Vol C Tables 4.2.6.8 and 6.1.1.4'
O O 0.0106 0.0060 'International Tables Vol C Tables 4.2.6.8 and 6.1.1.4'

loop_
_geom_angle_atom_site_label_1
_geom_angle_atom_site_label_2
_geom_angle_atom_site_label_3
_geom_angle
O1 C1 C2 119.27(16)
O1 C1 C6 121.05(17)
C2 C1 C6 119.67(17)
C3 C2 C1 120.50(19)
C3 C2 H2 119.8
C1 C2 H2 119.8
C2 C3 C4 120.8(2)
C2 C3 H3 119.6
C4 C3 H3 119.6
C5 C4 C3 119.21(19)
C5 C4 H4 120.4
C3 C4 H4 120.4
C4 C5 C6 121.66(19)
C4 C5 H5 119.2
C6 C5 H5 119.2
C5 C6 C1 118.13(17)
C5 C6 C7 120.13(16)
C1 C6 C7 121.71(15)
N1 C7 C6 122.95(15)
N1 C7 H7 118.5
C6 C7 H7 118.5
C13 C8 C9 119.22(16)
C13 C8 N1 119.25(14)
C9 C8 N1 121.46(15)
C10 C9 C8 120.40(18)
C10 C9 H9 119.8
C8 C9 H9 119.8
C11 C10 C9 120.59(18)
C11 C10 H10 119.7
C9 C10 H10 119.7
C10 C11 C12 119.44(19)
C10 C11 H11 120.3
C12 C11 H11 120.3
C11 C12 C13 121.21(17)
C11 C12 H12 119.4
C13 C12 H12 119.4
C12 C13 C8 119.10(15)
C12 C13 C14 119.90(14)
C8 C13 C14 120.91(15)
O2 C14 O3 111.92(14)
O2 C14 C13 108.36(11)
O3 C14 C13 108.94(15)
O2 C14 H14 109.2
O3 C14 H14 109.2
C13 C14 H14 109.2
O2 C15 C16 110.1(2)
O2 C15 H15A 109.6
C16 C15 H15A 109.6
O2 C15 H15B 109.6
C16 C15 H15B 109.6
H15A C15 H15B 108.2
C17 C16 C15 109.61(17)
C17 C16 H16A 109.7
C15 C16 H16A 109.7
C17 C16 H16B 109.7
C15 C16 H16B 109.7
H16A C16 H16B 108.2
O3 C17 C16 111.56(16)
O3 C17 H17A 109.3
C16 C17 H17A 109.3
O3 C17 H17B 109.3
C16 C17 H17B 109.3
H17A C17 H17B 108.0
C7 N1 C8 119.61(14)
C1 O1 H1 111.6
C14 O2 C15 111.33(13)
C14 O3 C17 112.17(17)

loop_
_geom_bond_atom_site_label_1
_geom_bond_atom_site_label_2
_geom_bond_distance
C1 O1 1.357(2)
C1 C2 1.381(3)
C1 C6 1.414(2)
C2 C3 1.378(3)
C2 H2 0.9300
C3 C4 1.382(3)
C3 H3 0.9300
C4 C5 1.372(3)
C4 H4 0.9300
C5 C6 1.399(3)
C5 H5 0.9300
C6 C7 1.448(3)
C7 N1 1.281(2)
C7 H7 0.9300
C8 C13 1.396(2)
C8 C9 1.399(2)
C8 N1 1.420(2)
C9 C10 1.380(3)
C9 H9 0.9300
C10 C11 1.375(3)
C10 H10 0.9300
C11 C12 1.382(3)
C11 H11 0.9300
C12 C13 1.393(3)
C12 H12 0.9300
C13 C14 1.497(2)
C14 O2 1.399(2)
C14 O3 1.402(2)
C14 H14 0.9800
C15 O2 1.435(2)
C15 C16 1.505(3)
C15 H15A 0.9700
C15 H15B 0.9700
C16 C17 1.485(3)
C16 H16A 0.9700
C16 H16B 0.9700
C17 O3 1.426(3)
C17 H17A 0.9700
C17 H17B 0.9700
O1 H1 0.8501

loop_
_geom_hbond_atom_site_label_D
_geom_hbond_atom_site_label_H
_geom_hbond_atom_site_label_A
_geom_hbond_site_symmetry_A
_geom_hbond_distance_DH
_geom_hbond_distance_HA
_geom_hbond_distance_DA
_geom_hbond_angle_DHA
O1 H1 N1 . 0.85 1.90 2.632(2) 144
C7 H7 O2 4_555 0.93 2.48 3.364(2) 160
C15 H15A Cg1 1_455 0.97 2.77 3.694(3) 160

loop_
_geom_torsion_atom_site_label_1
_geom_torsion_atom_site_label_2
_geom_torsion_atom_site_label_3
_geom_torsion_atom_site_label_4
_geom_torsion
O1 C1 C2 C3 -179.79(19)
C6 C1 C2 C3 0.8(3)
C1 C2 C3 C4 0.0(3)
C2 C3 C4 C5 -0.4(3)
C3 C4 C5 C6 0.1(3)
C4 C5 C6 C1 0.7(3)
C4 C5 C6 C7 -177.36(18)
O1 C1 C6 C5 179.50(15)
C2 C1 C6 C5 -1.1(2)
O1 C1 C6 C7 -2.5(3)
C2 C1 C6 C7 176.88(16)
C5 C6 C7 N1 177.01(16)
C1 C6 C7 N1 -1.0(3)
C13 C8 C9 C10 2.6(3)
N1 C8 C9 C10 179.47(18)
C8 C9 C10 C11 -1.3(3)
C9 C10 C11 C12 -0.3(3)
C10 C11 C12 C13 0.5(3)
C11 C12 C13 C8 0.9(2)
C11 C12 C13 C14 177.32(15)
C9 C8 C13 C12 -2.4(2)
N1 C8 C13 C12 -179.32(15)
C9 C8 C13 C14 -178.78(15)
N1 C8 C13 C14 4.3(2)
C12 C13 C14 O2 -94.14(18)
C8 C13 C14 O2 82.23(17)
C12 C13 C14 O3 27.85(19)
C8 C13 C14 O3 -155.78(15)
O2 C15 C16 C17 52.4(3)
C15 C16 C17 O3 -51.1(3)
C6 C7 N1 C8 -174.91(15)
C13 C8 N1 C7 -146.14(15)
C9 C8 N1 C7 37.0(2)
O3 C14 O2 C15 60.3(2)
C13 C14 O2 C15 -179.59(16)
C16 C15 O2 C14 -57.2(2)
O2 C14 O3 C17 -58.6(2)
C13 C14 O3 C17 -178.37(16)
C16 C17 O3 C14 54.4(3)

_cod_database_fobs_code 2240679
